data_7003602
loop_
_publ_author_name
'Barrett, Anthony G. M.'
'Crimmin, Mark R.'
'Hill, Michael S.'
'Hitchcock, Peter B.'
'Procopiou, Panayiotis A.'

_publ_section_title
;
 Insertion reactions of \b-diketiminate-stabilised calcium amides with
 1,3-dialkylcarbodiimides
;
_journal_issue 33
_journal_name_full 'Dalton Transactions'
_journal_page_first 4474
_journal_page_last 4481
_journal_paper_doi 10.1039/b717383k
_journal_year 2008
_chemical_compound_source 'synthesis as described'
_chemical_formula_moiety 'C43 H71 Ca N5 O2'
_chemical_formula_sum 'C43 H71 Ca N5 O2'
_chemical_formula_weight 730.13
_chemical_name_systematic
;
?
;
_space_group_IT_number 2
_symmetry_cell_setting triclinic
_symmetry_Int_Tables_number 2
_symmetry_space_group_name_Hall '-P 1'
_symmetry_space_group_name_H-M 'P -1'
_atom_sites_solution_hydrogens geom
_atom_sites_solution_primary direct
_atom_sites_solution_secondary difmap
_audit_conform_dict_location ftp://ftp.iucr.org/pub/cif_core.dic
_audit_conform_dict_name cif_core.dic
_audit_conform_dict_version 2.3
_audit_creation_date 2006-12-08T15:06:59-00:00
_audit_creation_method 'WinGX routine CIF_UPDATE'
_cell_angle_alpha 98.220(1)
_cell_angle_beta 90.253(1)
_cell_angle_gamma 115.174(1)
_cell_formula_units_Z 2
_cell_length_a 10.6498(3)
_cell_length_b 11.6365(3)
_cell_length_c 19.3576(3)
_cell_measurement_reflns_used 20087
_cell_measurement_temperature 173(2)
_cell_measurement_theta_max 26.022
_cell_measurement_theta_min 3.395
_cell_measurement_wavelength 0.71073
_cell_volume 2143.06(9)
_computing_cell_refinement 'HKL Scalepack (Otwinowski & Minor 1997)'
_computing_data_collection 'Collect (Nonius BV, 1997-2000)'
_computing_data_reduction 'HKL Denzo and Scalepack (Otwinowski & Minor 1997)'
_computing_molecular_graphics 'Ortep-3 for Windows (Farrugia, 1997)'
_computing_publication_material 'WinGX publication routines (Farrugia, 1999)'
_computing_structure_refinement 'SHELXL-97 (Sheldrick, 1997)'
_computing_structure_solution 'SHELXS-86 (Sheldrick, 1986)'
_diffrn_ambient_temperature 173(2)
_diffrn_detector 'CCD plate'
_diffrn_detector_area_resol_mean 9
_diffrn_measured_fraction_theta_full 0.995
_diffrn_measured_fraction_theta_max 0.995
_diffrn_measurement_device '95mm CCD camera on \k-goniostat'
_diffrn_measurement_device_type KappaCCD
_diffrn_measurement_method 'CCD rotation images, thick slices'
_diffrn_orient_matrix_type 'by Nonius Collect from scalepack cell'
_diffrn_orient_matrix_UB_11 0.364269E-1
_diffrn_orient_matrix_UB_12 -0.327963E-1
_diffrn_orient_matrix_UB_13 -0.420967E-1
_diffrn_orient_matrix_UB_21 -0.854449E-1
_diffrn_orient_matrix_UB_22 -0.834691E-1
_diffrn_orient_matrix_UB_23 -0.58445E-2
_diffrn_orient_matrix_UB_31 -0.468433E-1
_diffrn_orient_matrix_UB_32 0.347976E-1
_diffrn_orient_matrix_UB_33 -0.305386E-1
_diffrn_radiation_monochromator graphite
_diffrn_radiation_probe x-ray
_diffrn_radiation_type MoK\a
_diffrn_radiation_wavelength 0.71073
_diffrn_reflns_av_R_equivalents 0.0491
_diffrn_reflns_av_unetI/netI 0.036
_diffrn_reflns_limit_h_max 13
_diffrn_reflns_limit_h_min -13
_diffrn_reflns_limit_k_max 14
_diffrn_reflns_limit_k_min -14
_diffrn_reflns_limit_l_max 23
_diffrn_reflns_limit_l_min -23
_diffrn_reflns_number 31745
_diffrn_reflns_theta_full 26
_diffrn_reflns_theta_max 26
_diffrn_reflns_theta_min 3.45
_diffrn_source 'Enraf Nonius FR590'
_exptl_absorpt_coefficient_mu 0.186
_exptl_absorpt_correction_T_max 0.9709
_exptl_absorpt_correction_T_min 0.8902
_exptl_absorpt_correction_type multi-scan
_exptl_absorpt_process_details
;
[c.f. r.h. blessing, acta cryst. (1995), a51, 33-38]
;
_exptl_crystal_colour colourless
_exptl_crystal_density_diffrn 1.131
_exptl_crystal_density_method 'not measured'
_exptl_crystal_description prism
_exptl_crystal_F_000 800
_exptl_crystal_size_max 0.4
_exptl_crystal_size_mid 0.4
_exptl_crystal_size_min 0.3
_refine_diff_density_max 0.467
_refine_diff_density_min -0.326
_refine_diff_density_rms 0.067
_refine_ls_extinction_method none
_refine_ls_goodness_of_fit_ref 1.214
_refine_ls_hydrogen_treatment mixed
_refine_ls_matrix_type full
_refine_ls_number_parameters 479
_refine_ls_number_reflns 8373
_refine_ls_number_restraints 0
_refine_ls_restrained_S_all 1.214
_refine_ls_R_factor_all 0.0684
_refine_ls_R_factor_gt 0.0586
_refine_ls_shift/su_max 0.001
_refine_ls_shift/su_mean 0
_refine_ls_structure_factor_coef Fsqd
_refine_ls_weighting_details 'calc w=1/[\s^2^(Fo^2^)+(0.0475P)^2^+2.8388P] where P=(Fo^2^+2Fc^2^)/3'
_refine_ls_weighting_scheme calc
_refine_ls_wR_factor_gt 0.1592
_refine_ls_wR_factor_ref 0.1639
_reflns_number_gt 7247
_reflns_number_total 8373
_reflns_threshold_expression >2sigma(I)
_cod_data_source_file b717383k.txt
_cod_data_source_block (8)-dec706
_cod_database_code 7003602

loop_
_symmetry_equiv_pos_as_xyz
'x, y, z'
'-x, -y, -z'

loop_
_atom_site_label
_atom_site_type_symbol
_atom_site_fract_x
_atom_site_fract_y
_atom_site_fract_z
_atom_site_U_iso_or_equiv
_atom_site_adp_type
_atom_site_occupancy
_atom_site_symmetry_multiplicity
_atom_site_calc_flag
_atom_site_refinement_flags
_atom_site_disorder_assembly
_atom_site_disorder_group
Ca Ca 0.34677(5) 0.29818(5) 0.24645(3) 0.01954(14) Uani 1 1 d . . .
O1 O 0.57388(19) 0.46858(19) 0.31523(10) 0.0290(4) Uani 1 1 d . . .
O3 O 0.3676(2) 0.2098(2) 0.35202(10) 0.0356(5) Uani 1 1 d . . .
N1 N 0.2579(2) 0.45873(19) 0.25268(11) 0.0191(4) Uani 1 1 d . . .
N2 N 0.0993(2) 0.16775(19) 0.25246(11) 0.0207(4) Uani 1 1 d . . .
N3 N 0.3801(2) 0.2603(2) 0.12381(11) 0.0264(5) Uani 1 1 d . . .
N4 N 0.6170(3) 0.3474(2) 0.09199(13) 0.0309(5) Uani 1 1 d . . .
H4X H 0.587(4) 0.359(3) 0.053(2) 0.047(10) Uiso 1 1 d . . .
N5 N 0.5509(2) 0.2865(2) 0.20357(11) 0.0248(5) Uani 1 1 d . . .
C1 C 0.1467(3) 0.4293(2) 0.21060(13) 0.0205(5) Uani 1 1 d . . .
C2 C 0.0483(3) 0.3027(2) 0.18390(13) 0.0232(5) Uani 1 1 d . . .
H2 H -0.0077 0.2963 0.1439 0.028 Uiso 1 1 calc R . .
C3 C 0.0188(3) 0.1845(2) 0.20620(13) 0.0225(5) Uani 1 1 d . . .
C4 C 0.1154(3) 0.5338(3) 0.18681(15) 0.0296(6) Uani 1 1 d . . .
H4C H 0.131 0.5355 0.137 0.044 Uiso 1 1 calc R . .
H4B H 0.1767 0.6174 0.2141 0.044 Uiso 1 1 calc R . .
H4A H 0.0182 0.516 0.194 0.044 Uiso 1 1 calc R . .
C5 C -0.1142(3) 0.0726(3) 0.17253(16) 0.0325(6) Uani 1 1 d . . .
H5C H -0.1473 0.0068 0.203 0.049 Uiso 1 1 calc R . .
H5B H -0.0958 0.0356 0.1272 0.049 Uiso 1 1 calc R . .
H5A H -0.1853 0.1033 0.1657 0.049 Uiso 1 1 calc R . .
C6 C 0.3342(3) 0.5891(2) 0.28641(13) 0.0201(5) Uani 1 1 d . . .
C7 C 0.2999(3) 0.6243(2) 0.35408(14) 0.0237(5) Uani 1 1 d . . .
C8 C 0.3737(3) 0.7499(3) 0.38854(15) 0.0301(6) Uani 1 1 d . . .
H8 H 0.3482 0.7753 0.4331 0.036 Uiso 1 1 calc R . .
C9 C 0.4835(3) 0.8382(3) 0.35881(16) 0.0361(7) Uani 1 1 d . . .
H9 H 0.5334 0.9235 0.383 0.043 Uiso 1 1 calc R . .
C10 C 0.5207(3) 0.8021(3) 0.29375(16) 0.0336(7) Uani 1 1 d . . .
H10 H 0.5976 0.8629 0.2741 0.04 Uiso 1 1 calc R . .
C11 C 0.4477(3) 0.6784(3) 0.25648(14) 0.0267(6) Uani 1 1 d . . .
C12 C 0.1851(3) 0.5259(3) 0.38928(14) 0.0273(6) Uani 1 1 d . . .
H12 H 0.1748 0.4389 0.3673 0.033 Uiso 1 1 calc R . .
C13 C 0.0466(3) 0.5299(4) 0.37688(18) 0.0446(8) Uani 1 1 d . . .
H13C H 0.0546 0.6159 0.3953 0.067 Uiso 1 1 calc R . .
H13B H -0.0245 0.4662 0.4008 0.067 Uiso 1 1 calc R . .
H13A H 0.02 0.5102 0.3266 0.067 Uiso 1 1 calc R . .
C14 C 0.2202(4) 0.5403(3) 0.46743(16) 0.0405(7) Uani 1 1 d . . .
H14C H 0.1515 0.4663 0.486 0.061 Uiso 1 1 calc R . .
H14B H 0.2185 0.6195 0.4916 0.061 Uiso 1 1 calc R . .
H14A H 0.3131 0.5441 0.4749 0.061 Uiso 1 1 calc R . .
C15 C 0.4945(3) 0.6447(3) 0.18526(15) 0.0339(7) Uani 1 1 d . . .
H15 H 0.4357 0.5514 0.1677 0.041 Uiso 1 1 calc R . .
C16 C 0.6457(4) 0.6663(3) 0.18985(18) 0.0446(8) Uani 1 1 d . . .
H16C H 0.7058 0.7583 0.2035 0.067 Uiso 1 1 calc R . .
H16B H 0.6693 0.6357 0.1442 0.067 Uiso 1 1 calc R . .
H16A H 0.6594 0.6187 0.2248 0.067 Uiso 1 1 calc R . .
C17 C 0.4748(4) 0.7224(4) 0.13206(18) 0.0511(9) Uani 1 1 d . . .
H17C H 0.5034 0.6969 0.0866 0.077 Uiso 1 1 calc R . .
H17B H 0.5318 0.8144 0.1482 0.077 Uiso 1 1 calc R . .
H17A H 0.3767 0.7058 0.1274 0.077 Uiso 1 1 calc R . .
C18 C 0.0474(3) 0.0513(2) 0.28183(14) 0.0244(5) Uani 1 1 d . . .
C19 C -0.0180(3) 0.0480(3) 0.34516(15) 0.0279(6) Uani 1 1 d . . .
C20 C -0.0553(3) -0.0604(3) 0.37762(16) 0.0360(7) Uani 1 1 d . . .
H20 H -0.0999 -0.0638 0.4202 0.043 Uiso 1 1 calc R . .
C21 C -0.0288(4) -0.1633(3) 0.34906(17) 0.0393(7) Uani 1 1 d . . .
H21 H -0.0528 -0.2354 0.3725 0.047 Uiso 1 1 calc R . .
C22 C 0.0330(3) -0.1606(3) 0.28627(16) 0.0347(7) Uani 1 1 d . . .
H22 H 0.0501 -0.2317 0.2666 0.042 Uiso 1 1 calc R . .
C23 C 0.0708(3) -0.0547(2) 0.25115(15) 0.0268(6) Uani 1 1 d . . .
C24 C -0.0477(3) 0.1608(3) 0.37777(15) 0.0305(6) Uani 1 1 d . . .
H24 H 0.0291 0.241 0.3663 0.037 Uiso 1 1 calc R . .
C25 C -0.1829(3) 0.1533(3) 0.3470(2) 0.0457(8) Uani 1 1 d . . .
H25C H -0.2597 0.0715 0.3532 0.069 Uiso 1 1 calc R . .
H25B H -0.1761 0.1588 0.297 0.069 Uiso 1 1 calc R . .
H25A H -0.2001 0.2248 0.371 0.069 Uiso 1 1 calc R . .
C26 C -0.0485(4) 0.1759(4) 0.45770(18) 0.0496(9) Uani 1 1 d . . .
H26C H 0.0368 0.1768 0.4775 0.074 Uiso 1 1 calc R . .
H26B H -0.1295 0.1037 0.4708 0.074 Uiso 1 1 calc R . .
H26A H -0.0535 0.2568 0.4759 0.074 Uiso 1 1 calc R . .
C27 C 0.1322(3) -0.0597(3) 0.18034(15) 0.0328(6) Uani 1 1 d . . .
H27 H 0.1407 0.0179 0.1606 0.039 Uiso 1 1 calc R . .
C28 C 0.2766(4) -0.0556(3) 0.18505(18) 0.0441(8) Uani 1 1 d . . .
H28C H 0.2739 -0.1256 0.2087 0.066 Uiso 1 1 calc R . .
H28B H 0.3417 0.0271 0.2117 0.066 Uiso 1 1 calc R . .
H28A H 0.3072 -0.0656 0.1378 0.066 Uiso 1 1 calc R . .
C29 C 0.0341(4) -0.1784(3) 0.12913(18) 0.0456(8) Uani 1 1 d . . .
H29C H 0.0299 -0.2563 0.1448 0.068 Uiso 1 1 calc R . .
H29B H 0.069 -0.1735 0.0824 0.068 Uiso 1 1 calc R . .
H29A H -0.0591 -0.1812 0.1275 0.068 Uiso 1 1 calc R . .
C30 C 0.6895(3) 0.3736(3) 0.23537(15) 0.0304(6) Uani 1 1 d . . .
H31B H 0.7314 0.4474 0.2098 0.036 Uiso 1 1 calc R . .
H31A H 0.75 0.3281 0.2328 0.036 Uiso 1 1 calc R . .
C31 C 0.6784(3) 0.4211(3) 0.31094(16) 0.0347(7) Uani 1 1 d . . .
H32B H 0.6536 0.3499 0.3384 0.042 Uiso 1 1 calc R . .
H32A H 0.7692 0.4906 0.3309 0.042 Uiso 1 1 calc R . .
C32 C 0.5994(3) 0.5629(3) 0.37561(16) 0.0397(7) Uani 1 1 d . . .
H33C H 0.6845 0.6398 0.3713 0.059 Uiso 1 1 calc R . .
H33B H 0.6106 0.5284 0.4173 0.059 Uiso 1 1 calc R . .
H33A H 0.5208 0.5856 0.3798 0.059 Uiso 1 1 calc R . .
C33 C 0.5149(3) 0.2955(3) 0.13897(13) 0.0237(5) Uani 1 1 d . . .
C34 C 0.3273(3) 0.2453(3) 0.05128(14) 0.0294(6) Uani 1 1 d . . .
H35 H 0.393 0.2281 0.0193 0.035 Uiso 1 1 calc R . .
C35 C 0.1855(3) 0.1309(3) 0.03691(15) 0.0387(7) Uani 1 1 d . . .
H37C H 0.1206 0.1447 0.0691 0.058 Uiso 1 1 calc R . .
H37B H 0.1938 0.0525 0.0439 0.058 Uiso 1 1 calc R . .
H37A H 0.1506 0.1216 -0.0115 0.058 Uiso 1 1 calc R . .
C36 C 0.3182(4) 0.3664(3) 0.03639(16) 0.0388(7) Uani 1 1 d . . .
H36C H 0.411 0.4385 0.0438 0.058 Uiso 1 1 calc R . .
H36B H 0.2556 0.3855 0.068 0.058 Uiso 1 1 calc R . .
H36A H 0.2822 0.3531 -0.0122 0.058 Uiso 1 1 calc R . .
C37 C 0.7193(3) 0.2961(3) 0.07652(15) 0.0361(7) Uani 1 1 d . . .
H38 H 0.7677 0.3001 0.1218 0.043 Uiso 1 1 calc R . .
C38 C 0.6520(4) 0.1568(4) 0.0407(2) 0.0581(10) Uani 1 1 d . . .
H39C H 0.6051 0.1508 -0.0043 0.087 Uiso 1 1 calc R . .
H39B H 0.5838 0.1044 0.0705 0.087 Uiso 1 1 calc R . .
H39A H 0.7236 0.1255 0.0328 0.087 Uiso 1 1 calc R . .
C39 C 0.8266(4) 0.3828(4) 0.03273(19) 0.0524(10) Uani 1 1 d . . .
H40C H 0.8692 0.4711 0.0581 0.079 Uiso 1 1 calc R . .
H40B H 0.7811 0.3808 -0.0118 0.079 Uiso 1 1 calc R . .
H40A H 0.8986 0.3523 0.0237 0.079 Uiso 1 1 calc R . .
C40 C 0.3305(4) 0.2563(4) 0.41776(17) 0.0456(8) Uani 1 1 d . . .
H41B H 0.2375 0.2552 0.4123 0.055 Uiso 1 1 calc R . .
H41A H 0.3989 0.3457 0.4351 0.055 Uiso 1 1 calc R . .
C41 C 0.3292(6) 0.1710(4) 0.4675(2) 0.0642(12) Uani 1 1 d . . .
H42B H 0.2338 0.1043 0.4705 0.077 Uiso 1 1 calc R . .
H42A H 0.3668 0.2206 0.5148 0.077 Uiso 1 1 calc R . .
C42 C 0.4225(5) 0.1110(4) 0.43664(19) 0.0611(11) Uani 1 1 d . . .
H43B H 0.5213 0.166 0.4525 0.073 Uiso 1 1 calc R . .
H43A H 0.3955 0.0247 0.4496 0.073 Uiso 1 1 calc R . .
C43 C 0.3982(4) 0.1025(4) 0.36047(18) 0.0468(8) Uani 1 1 d . . .
H44B H 0.482 0.1087 0.3362 0.056 Uiso 1 1 calc R . .
H44A H 0.3191 0.02 0.341 0.056 Uiso 1 1 calc R . .

loop_
_atom_site_aniso_label
_atom_site_aniso_U_11
_atom_site_aniso_U_22
_atom_site_aniso_U_33
_atom_site_aniso_U_23
_atom_site_aniso_U_13
_atom_site_aniso_U_12
Ca 0.0199(3) 0.0228(3) 0.0184(3) 0.00497(19) 0.00330(18) 0.0111(2)
O1 0.0260(10) 0.0374(11) 0.0258(10) -0.0020(8) -0.0033(8) 0.0181(9)
O3 0.0441(12) 0.0440(12) 0.0303(11) 0.0161(9) 0.0076(9) 0.0269(10)
N1 0.0196(10) 0.0179(10) 0.0203(10) 0.0042(8) 0.0026(8) 0.0082(8)
N2 0.0223(11) 0.0188(10) 0.0224(11) 0.0052(8) 0.0040(8) 0.0095(9)
N3 0.0234(11) 0.0386(13) 0.0190(11) 0.0037(9) 0.0023(9) 0.0154(10)
N4 0.0270(12) 0.0449(15) 0.0276(13) 0.0110(11) 0.0073(10) 0.0201(11)
N5 0.0225(11) 0.0322(12) 0.0224(11) 0.0031(9) 0.0011(9) 0.0146(10)
C1 0.0221(12) 0.0229(12) 0.0193(12) 0.0062(10) 0.0044(9) 0.0114(10)
C2 0.0217(13) 0.0261(13) 0.0221(13) 0.0044(10) -0.0016(10) 0.0104(11)
C3 0.0208(12) 0.0224(12) 0.0241(13) 0.0023(10) 0.0036(10) 0.0093(10)
C4 0.0303(15) 0.0260(14) 0.0356(15) 0.0073(11) -0.0035(12) 0.0145(12)
C5 0.0279(15) 0.0256(14) 0.0384(16) 0.0022(12) -0.0040(12) 0.0074(12)
C6 0.0208(12) 0.0188(12) 0.0227(12) 0.0048(9) 0.0011(10) 0.0101(10)
C7 0.0233(13) 0.0245(13) 0.0265(13) 0.0058(10) 0.0039(10) 0.0129(11)
C8 0.0357(16) 0.0255(14) 0.0280(14) -0.0012(11) 0.0037(12) 0.0137(12)
C9 0.0400(17) 0.0203(13) 0.0383(16) -0.0041(12) 0.0037(13) 0.0064(12)
C10 0.0314(15) 0.0242(14) 0.0370(16) 0.0064(12) 0.0091(12) 0.0037(12)
C11 0.0270(14) 0.0247(13) 0.0267(14) 0.0052(11) 0.0039(11) 0.0093(11)
C12 0.0308(14) 0.0248(13) 0.0275(14) 0.0045(11) 0.0098(11) 0.0129(12)
C13 0.0303(17) 0.060(2) 0.0433(19) 0.0145(16) 0.0098(14) 0.0165(16)
C14 0.0449(19) 0.0464(18) 0.0327(16) 0.0148(14) 0.0118(14) 0.0193(15)
C15 0.0379(16) 0.0271(14) 0.0278(15) 0.0062(11) 0.0108(12) 0.0051(12)
C16 0.052(2) 0.049(2) 0.0436(19) 0.0170(15) 0.0215(16) 0.0290(17)
C17 0.051(2) 0.077(3) 0.0327(17) 0.0224(17) 0.0144(15) 0.030(2)
C18 0.0235(13) 0.0224(13) 0.0277(13) 0.0055(10) 0.0031(10) 0.0099(11)
C19 0.0307(15) 0.0231(13) 0.0313(15) 0.0076(11) 0.0092(11) 0.0117(11)
C20 0.0459(18) 0.0300(15) 0.0358(16) 0.0146(13) 0.0161(13) 0.0168(14)
C21 0.0506(19) 0.0264(15) 0.0458(18) 0.0177(13) 0.0136(15) 0.0174(14)
C22 0.0427(17) 0.0237(14) 0.0424(17) 0.0081(12) 0.0080(13) 0.0178(13)
C23 0.0280(14) 0.0212(13) 0.0319(14) 0.0046(11) 0.0053(11) 0.0112(11)
C24 0.0349(15) 0.0230(13) 0.0348(15) 0.0077(11) 0.0129(12) 0.0124(12)
C25 0.0374(18) 0.0412(18) 0.061(2) 0.0017(16) 0.0086(16) 0.0214(15)
C26 0.074(3) 0.050(2) 0.0375(18) 0.0099(15) 0.0221(17) 0.0375(19)
C27 0.0424(17) 0.0242(14) 0.0340(15) 0.0037(11) 0.0093(13) 0.0166(13)
C28 0.047(2) 0.0445(19) 0.0455(19) 0.0036(15) 0.0151(15) 0.0247(16)
C29 0.058(2) 0.0384(18) 0.0393(18) -0.0011(14) 0.0043(15) 0.0224(16)
C30 0.0226(14) 0.0399(16) 0.0312(15) 0.0012(12) -0.0010(11) 0.0173(12)
C31 0.0259(14) 0.0472(18) 0.0341(16) -0.0024(13) -0.0055(12) 0.0215(14)
C32 0.0401(18) 0.0490(19) 0.0321(16) -0.0077(14) -0.0053(13) 0.0257(15)
C33 0.0242(13) 0.0278(13) 0.0219(13) 0.0039(10) 0.0044(10) 0.0138(11)
C34 0.0282(14) 0.0449(17) 0.0174(13) 0.0038(11) 0.0032(10) 0.0182(13)
C35 0.0383(17) 0.0462(18) 0.0239(14) 0.0007(13) -0.0048(12) 0.0122(14)
C36 0.0436(18) 0.0484(19) 0.0264(15) 0.0093(13) 0.0013(13) 0.0208(15)
C37 0.0299(15) 0.058(2) 0.0272(15) 0.0046(13) 0.0074(12) 0.0258(15)
C38 0.062(2) 0.065(3) 0.058(2) -0.0031(19) 0.0077(19) 0.042(2)
C39 0.0314(17) 0.088(3) 0.0387(18) 0.0151(18) 0.0151(14) 0.0244(18)
C40 0.061(2) 0.052(2) 0.0373(18) 0.0113(15) 0.0126(16) 0.0357(18)
C41 0.110(4) 0.080(3) 0.036(2) 0.0229(19) 0.023(2) 0.069(3)
C42 0.107(4) 0.070(3) 0.0338(19) 0.0102(17) 0.002(2) 0.063(3)
C43 0.066(2) 0.051(2) 0.0385(18) 0.0118(15) 0.0044(16) 0.0383(19)

loop_
_atom_type_symbol
_atom_type_description
_atom_type_scat_dispersion_real
_atom_type_scat_dispersion_imag
_atom_type_scat_source
C C 0.0033 0.0016 'International Tables Vol C Tables 4.2.6.8 and 6.1.1.4'
H H 0 0 'International Tables Vol C Tables 4.2.6.8 and 6.1.1.4'
Ca Ca 0.2262 0.3064 'International Tables Vol C Tables 4.2.6.8 and 6.1.1.4'
N N 0.0061 0.0033 'International Tables Vol C Tables 4.2.6.8 and 6.1.1.4'
O O 0.0106 0.006 'International Tables Vol C Tables 4.2.6.8 and 6.1.1.4'

loop_
_geom_angle_atom_site_label_1
_geom_angle_atom_site_label_2
_geom_angle_atom_site_label_3
_geom_angle
_geom_angle_site_symmetry_1
_geom_angle_site_symmetry_3
_geom_angle_publ_flag
N5 Ca N3 56.59(7) . . ?
N5 Ca N1 133.68(8) . . ?
N3 Ca N1 102.65(8) . . ?
N5 Ca N2 141.92(8) . . ?
N3 Ca N2 103.26(8) . . ?
N1 Ca N2 78.69(7) . . ?
N5 Ca O3 92.08(7) . . ?
N3 Ca O3 137.06(8) . . ?
N1 Ca O3 120.17(7) . . ?
N2 Ca O3 83.39(7) . . ?
N5 Ca O1 66.59(7) . . ?
N3 Ca O1 111.10(7) . . ?
N1 Ca O1 89.38(7) . . ?
N2 Ca O1 145.35(7) . . ?
O3 Ca O1 74.70(7) . . ?
C32 O1 C31 111.8(2) . . ?
C32 O1 Ca 132.36(17) . . ?
C31 O1 Ca 109.48(16) . . ?
C40 O3 C43 108.8(2) . . ?
C40 O3 Ca 119.96(17) . . ?
C43 O3 Ca 130.89(18) . . ?
C1 N1 C6 118.9(2) . . ?
C1 N1 Ca 116.10(16) . . ?
C6 N1 Ca 123.51(15) . . ?
C3 N2 C18 119.6(2) . . ?
C3 N2 Ca 114.08(16) . . ?
C18 N2 Ca 122.19(16) . . ?
C33 N3 C34 120.3(2) . . ?
C33 N3 Ca 90.21(15) . . ?
C34 N3 Ca 147.43(17) . . ?
C33 N4 C37 120.6(2) . . ?
C33 N4 H4X 115(3) . . ?
C37 N4 H4X 109(2) . . ?
C33 N5 C30 119.1(2) . . ?
C33 N5 Ca 91.27(15) . . ?
C30 N5 Ca 122.02(17) . . ?
N1 C1 C2 124.8(2) . . ?
N1 C1 C4 120.9(2) . . ?
C2 C1 C4 114.2(2) . . ?
C3 C2 C1 131.3(2) . . ?
C3 C2 H2 114.4 . . ?
C1 C2 H2 114.4 . . ?
N2 C3 C2 124.2(2) . . ?
N2 C3 C5 120.7(2) . . ?
C2 C3 C5 115.1(2) . . ?
C1 C4 H4C 109.5 . . ?
C1 C4 H4B 109.5 . . ?
H4C C4 H4B 109.5 . . ?
C1 C4 H4A 109.5 . . ?
H4C C4 H4A 109.5 . . ?
H4B C4 H4A 109.5 . . ?
C3 C5 H5C 109.5 . . ?
C3 C5 H5B 109.5 . . ?
H5C C5 H5B 109.5 . . ?
C3 C5 H5A 109.5 . . ?
H5C C5 H5A 109.5 . . ?
H5B C5 H5A 109.5 . . ?
C11 C6 C7 119.9(2) . . ?
C11 C6 N1 122.0(2) . . ?
C7 C6 N1 118.0(2) . . ?
C8 C7 C6 119.2(2) . . ?
C8 C7 C12 120.4(2) . . ?
C6 C7 C12 120.5(2) . . ?
C9 C8 C7 120.9(3) . . ?
C9 C8 H8 119.6 . . ?
C7 C8 H8 119.6 . . ?
C8 C9 C10 119.8(3) . . ?
C8 C9 H9 120.1 . . ?
C10 C9 H9 120.1 . . ?
C9 C10 C11 121.3(3) . . ?
C9 C10 H10 119.3 . . ?
C11 C10 H10 119.3 . . ?
C10 C11 C6 118.7(2) . . ?
C10 C11 C15 118.7(2) . . ?
C6 C11 C15 122.5(2) . . ?
C13 C12 C7 111.7(2) . . ?
C13 C12 C14 110.3(2) . . ?
C7 C12 C14 112.6(2) . . ?
C13 C12 H12 107.3 . . ?
C7 C12 H12 107.3 . . ?
C14 C12 H12 107.3 . . ?
C12 C13 H13C 109.5 . . ?
C12 C13 H13B 109.5 . . ?
H13C C13 H13B 109.5 . . ?
C12 C13 H13A 109.5 . . ?
H13C C13 H13A 109.5 . . ?
H13B C13 H13A 109.5 . . ?
C12 C14 H14C 109.5 . . ?
C12 C14 H14B 109.5 . . ?
H14C C14 H14B 109.5 . . ?
C12 C14 H14A 109.5 . . ?
H14C C14 H14A 109.5 . . ?
H14B C14 H14A 109.5 . . ?
C16 C15 C11 111.8(3) . . ?
C16 C15 C17 109.2(3) . . ?
C11 C15 C17 111.5(3) . . ?
C16 C15 H15 108.1 . . ?
C11 C15 H15 108.1 . . ?
C17 C15 H15 108.1 . . ?
C15 C16 H16C 109.5 . . ?
C15 C16 H16B 109.5 . . ?
H16C C16 H16B 109.5 . . ?
C15 C16 H16A 109.5 . . ?
H16C C16 H16A 109.5 . . ?
H16B C16 H16A 109.5 . . ?
C15 C17 H17C 109.5 . . ?
C15 C17 H17B 109.5 . . ?
H17C C17 H17B 109.5 . . ?
C15 C17 H17A 109.5 . . ?
H17C C17 H17A 109.5 . . ?
H17B C17 H17A 109.5 . . ?
C23 C18 C19 120.4(2) . . ?
C23 C18 N2 120.8(2) . . ?
C19 C18 N2 118.6(2) . . ?
C20 C19 C18 118.7(3) . . ?
C20 C19 C24 120.5(2) . . ?
C18 C19 C24 120.8(2) . . ?
C21 C20 C19 121.4(3) . . ?
C21 C20 H20 119.3 . . ?
C19 C20 H20 119.3 . . ?
C22 C21 C20 119.7(3) . . ?
C22 C21 H21 120.1 . . ?
C20 C21 H21 120.1 . . ?
C21 C22 C23 121.1(3) . . ?
C21 C22 H22 119.4 . . ?
C23 C22 H22 119.4 . . ?
C22 C23 C18 118.7(3) . . ?
C22 C23 C27 118.8(2) . . ?
C18 C23 C27 122.5(2) . . ?
C25 C24 C19 112.3(3) . . ?
C25 C24 C26 109.4(3) . . ?
C19 C24 C26 113.5(2) . . ?
C25 C24 H24 107.1 . . ?
C19 C24 H24 107.1 . . ?
C26 C24 H24 107.1 . . ?
C24 C25 H25C 109.5 . . ?
C24 C25 H25B 109.5 . . ?
H25C C25 H25B 109.5 . . ?
C24 C25 H25A 109.5 . . ?
H25C C25 H25A 109.5 . . ?
H25B C25 H25A 109.5 . . ?
C24 C26 H26C 109.5 . . ?
C24 C26 H26B 109.5 . . ?
H26C C26 H26B 109.5 . . ?
C24 C26 H26A 109.5 . . ?
H26C C26 H26A 109.5 . . ?
H26B C26 H26A 109.5 . . ?
C28 C27 C23 113.4(3) . . ?
C28 C27 C29 110.2(3) . . ?
C23 C27 C29 110.8(3) . . ?
C28 C27 H27 107.4 . . ?
C23 C27 H27 107.4 . . ?
C29 C27 H27 107.4 . . ?
C27 C28 H28C 109.5 . . ?
C27 C28 H28B 109.5 . . ?
H28C C28 H28B 109.5 . . ?
C27 C28 H28A 109.5 . . ?
H28C C28 H28A 109.5 . . ?
H28B C28 H28A 109.5 . . ?
C27 C29 H29C 109.5 . . ?
C27 C29 H29B 109.5 . . ?
H29C C29 H29B 109.5 . . ?
C27 C29 H29A 109.5 . . ?
H29C C29 H29A 109.5 . . ?
H29B C29 H29A 109.5 . . ?
N5 C30 C31 109.1(2) . . ?
N5 C30 H31B 109.9 . . ?
C31 C30 H31B 109.9 . . ?
N5 C30 H31A 109.9 . . ?
C31 C30 H31A 109.9 . . ?
H31B C30 H31A 108.3 . . ?
O1 C31 C30 109.7(2) . . ?
O1 C31 H32B 109.7 . . ?
C30 C31 H32B 109.7 . . ?
O1 C31 H32A 109.7 . . ?
C30 C31 H32A 109.7 . . ?
H32B C31 H32A 108.2 . . ?
O1 C32 H33C 109.5 . . ?
O1 C32 H33B 109.5 . . ?
H33C C32 H33B 109.5 . . ?
O1 C32 H33A 109.5 . . ?
H33C C32 H33A 109.5 . . ?
H33B C32 H33A 109.5 . . ?
N3 C33 N5 116.5(2) . . ?
N3 C33 N4 122.8(2) . . ?
N5 C33 N4 120.6(2) . . ?
N3 C34 C36 111.5(2) . . ?
N3 C34 C35 109.8(2) . . ?
C36 C34 C35 110.2(3) . . ?
N3 C34 H35 108.4 . . ?
C36 C34 H35 108.4 . . ?
C35 C34 H35 108.4 . . ?
C34 C35 H37C 109.5 . . ?
C34 C35 H37B 109.5 . . ?
H37C C35 H37B 109.5 . . ?
C34 C35 H37A 109.5 . . ?
H37C C35 H37A 109.5 . . ?
H37B C35 H37A 109.5 . . ?
C34 C36 H36C 109.5 . . ?
C34 C36 H36B 109.5 . . ?
H36C C36 H36B 109.5 . . ?
C34 C36 H36A 109.5 . . ?
H36C C36 H36A 109.5 . . ?
H36B C36 H36A 109.5 . . ?
N4 C37 C38 112.2(3) . . ?
N4 C37 C39 108.2(3) . . ?
C38 C37 C39 112.0(3) . . ?
N4 C37 H38 108.1 . . ?
C38 C37 H38 108.1 . . ?
C39 C37 H38 108.1 . . ?
C37 C38 H39C 109.5 . . ?
C37 C38 H39B 109.5 . . ?
H39C C38 H39B 109.5 . . ?
C37 C38 H39A 109.5 . . ?
H39C C38 H39A 109.5 . . ?
H39B C38 H39A 109.5 . . ?
C37 C39 H40C 109.5 . . ?
C37 C39 H40B 109.5 . . ?
H40C C39 H40B 109.5 . . ?
C37 C39 H40A 109.5 . . ?
H40C C39 H40A 109.5 . . ?
H40B C39 H40A 109.5 . . ?
O3 C40 C41 107.6(3) . . ?
O3 C40 H41B 110.2 . . ?
C41 C40 H41B 110.2 . . ?
O3 C40 H41A 110.2 . . ?
C41 C40 H41A 110.2 . . ?
H41B C40 H41A 108.5 . . ?
C40 C41 C42 103.6(3) . . ?
C40 C41 H42B 111 . . ?
C42 C41 H42B 111 . . ?
C40 C41 H42A 111 . . ?
C42 C41 H42A 111 . . ?
H42B C41 H42A 109 . . ?
C43 C42 C41 103.1(3) . . ?
C43 C42 H43B 111.1 . . ?
C41 C42 H43B 111.1 . . ?
C43 C42 H43A 111.1 . . ?
C41 C42 H43A 111.1 . . ?
H43B C42 H43A 109.1 . . ?
O3 C43 C42 105.9(3) . . ?
O3 C43 H44B 110.6 . . ?
C42 C43 H44B 110.6 . . ?
O3 C43 H44A 110.6 . . ?
C42 C43 H44A 110.6 . . ?
H44B C43 H44A 108.7 . . ?

loop_
_geom_bond_atom_site_label_1
_geom_bond_atom_site_label_2
_geom_bond_distance
_geom_bond_site_symmetry_2
_geom_bond_publ_flag
Ca N5 2.380(2) . ?
Ca N3 2.408(2) . ?
Ca N1 2.417(2) . ?
Ca N2 2.432(2) . ?
Ca O3 2.464(2) . ?
Ca O1 2.5867(19) . ?
O1 C32 1.422(3) . ?
O1 C31 1.436(3) . ?
O3 C40 1.434(4) . ?
O3 C43 1.449(4) . ?
N1 C1 1.323(3) . ?
N1 C6 1.432(3) . ?
N2 C3 1.327(3) . ?
N2 C18 1.432(3) . ?
N3 C33 1.332(3) . ?
N3 C34 1.469(3) . ?
N4 C33 1.408(3) . ?
N4 C37 1.462(4) . ?
N4 H4X 0.87(4) . ?
N5 C33 1.338(3) . ?
N5 C30 1.459(3) . ?
C1 C2 1.414(4) . ?
C1 C4 1.519(3) . ?
C2 C3 1.407(4) . ?
C2 H2 0.95 . ?
C3 C5 1.519(4) . ?
C4 H4C 0.98 . ?
C4 H4B 0.98 . ?
C4 H4A 0.98 . ?
C5 H5C 0.98 . ?
C5 H5B 0.98 . ?
C5 H5A 0.98 . ?
C6 C11 1.410(4) . ?
C6 C7 1.413(4) . ?
C7 C8 1.393(4) . ?
C7 C12 1.519(4) . ?
C8 C9 1.381(4) . ?
C8 H8 0.95 . ?
C9 C10 1.383(4) . ?
C9 H9 0.95 . ?
C10 C11 1.394(4) . ?
C10 H10 0.95 . ?
C11 C15 1.523(4) . ?
C12 C13 1.515(4) . ?
C12 C14 1.525(4) . ?
C12 H12 1 . ?
C13 H13C 0.98 . ?
C13 H13B 0.98 . ?
C13 H13A 0.98 . ?
C14 H14C 0.98 . ?
C14 H14B 0.98 . ?
C14 H14A 0.98 . ?
C15 C16 1.521(5) . ?
C15 C17 1.533(5) . ?
C15 H15 1 . ?
C16 H16C 0.98 . ?
C16 H16B 0.98 . ?
C16 H16A 0.98 . ?
C17 H17C 0.98 . ?
C17 H17B 0.98 . ?
C17 H17A 0.98 . ?
C18 C23 1.410(4) . ?
C18 C19 1.410(4) . ?
C19 C20 1.395(4) . ?
C19 C24 1.530(4) . ?
C20 C21 1.385(4) . ?
C20 H20 0.95 . ?
C21 C22 1.382(4) . ?
C21 H21 0.95 . ?
C22 C23 1.401(4) . ?
C22 H22 0.95 . ?
C23 C27 1.526(4) . ?
C24 C25 1.519(5) . ?
C24 C26 1.532(4) . ?
C24 H24 1 . ?
C25 H25C 0.98 . ?
C25 H25B 0.98 . ?
C25 H25A 0.98 . ?
C26 H26C 0.98 . ?
C26 H26B 0.98 . ?
C26 H26A 0.98 . ?
C27 C28 1.519(5) . ?
C27 C29 1.534(4) . ?
C27 H27 1 . ?
C28 H28C 0.98 . ?
C28 H28B 0.98 . ?
C28 H28A 0.98 . ?
C29 H29C 0.98 . ?
C29 H29B 0.98 . ?
C29 H29A 0.98 . ?
C30 C31 1.512(4) . ?
C30 H31B 0.99 . ?
C30 H31A 0.99 . ?
C31 H32B 0.99 . ?
C31 H32A 0.99 . ?
C32 H33C 0.98 . ?
C32 H33B 0.98 . ?
C32 H33A 0.98 . ?
C34 C36 1.520(4) . ?
C34 C35 1.520(4) . ?
C34 H35 1 . ?
C35 H37C 0.98 . ?
C35 H37B 0.98 . ?
C35 H37A 0.98 . ?
C36 H36C 0.98 . ?
C36 H36B 0.98 . ?
C36 H36A 0.98 . ?
C37 C38 1.518(5) . ?
C37 C39 1.521(5) . ?
C37 H38 1 . ?
C38 H39C 0.98 . ?
C38 H39B 0.98 . ?
C38 H39A 0.98 . ?
C39 H40C 0.98 . ?
C39 H40B 0.98 . ?
C39 H40A 0.98 . ?
C40 C41 1.475(5) . ?
C40 H41B 0.99 . ?
C40 H41A 0.99 . ?
C41 C42 1.519(5) . ?
C41 H42B 0.99 . ?
C41 H42A 0.99 . ?
C42 C43 1.478(5) . ?
C42 H43B 0.99 . ?
C42 H43A 0.99 . ?
C43 H44B 0.99 . ?
C43 H44A 0.99 . ?
